data_4078220
loop_
_publ_author_name
'Safa, Muhieddine'
'Jennings, Michael C.'
'Puddephatt, Richard J.'

_publ_section_title
;
 Reactivity of a Dimethylplatinum(II) Complex with the
 Bis(2-pyridyl)dimethylsilane Ligand: Easy Silicon--Carbon Bond Activation
;
_journal_issue 9
_journal_name_full Organometallics
_journal_page_first 3539
_journal_paper_doi 10.1021/om3000136
_journal_volume 31
_journal_year 2012
_chemical_formula_moiety 'C12 H14 Cl2 N2 Pt Si'
_chemical_formula_sum 'C12 H14 Cl2 N2 Pt Si'
_chemical_formula_weight 480.33
_chemical_name_systematic
; 
 ? 
;
_space_group_IT_number 61
_symmetry_cell_setting orthorhombic
_symmetry_space_group_name_Hall '-P 2ac 2ab'
_symmetry_space_group_name_H-M 'P b c a'
_atom_sites_solution_hydrogens geom
_atom_sites_solution_primary direct
_atom_sites_solution_secondary difmap
_audit_creation_method SHELXL-97
_cell_angle_alpha 90.00
_cell_angle_beta 90.00
_cell_angle_gamma 90.00
_cell_formula_units_Z 8
_cell_length_a 13.855(3)
_cell_length_b 14.006(3)
_cell_length_c 15.074(3)
_cell_measurement_reflns_used 176867
_cell_measurement_temperature 150(2)
_cell_measurement_theta_max 27.48
_cell_measurement_theta_min 2.04
_cell_volume 2925.2(11)
_computing_cell_refinement 'DENZO-SMN (Otwinowski & Minor, 1997)'
_computing_data_collection 'COLLECT (Nonius, 1997-2001)'
_computing_data_reduction DENZO-SMN
_computing_molecular_graphics 'SHELXTL/PC (Sheldrick, 2001)'
_computing_publication_material SHELXTL/PC
_computing_structure_refinement 'SHELXL-97 (Sheldrick, 1997)'
_computing_structure_solution 'SHELXS-97 (Sheldrick, 1997)'
_diffrn_ambient_temperature 150(2)
_diffrn_measured_fraction_theta_full 1.000
_diffrn_measured_fraction_theta_max 1.000
_diffrn_measurement_device_type 'Nonius Kappa-CCD'
_diffrn_measurement_method '\f scans, and \w scans with \k offsets'
_diffrn_radiation_monochromator graphite
_diffrn_radiation_source 'fine-focus sealed tube'
_diffrn_radiation_type MoK\a
_diffrn_radiation_wavelength 0.71073
_diffrn_reflns_av_R_equivalents 0.149
_diffrn_reflns_av_sigmaI/netI 0.0549
_diffrn_reflns_limit_h_max 16
_diffrn_reflns_limit_h_min -16
_diffrn_reflns_limit_k_max 16
_diffrn_reflns_limit_k_min -16
_diffrn_reflns_limit_l_max 17
_diffrn_reflns_limit_l_min -17
_diffrn_reflns_number 27486
_diffrn_reflns_theta_full 25.01
_diffrn_reflns_theta_max 25.01
_diffrn_reflns_theta_min 2.70
_diffrn_standards_number 0
_exptl_absorpt_coefficient_mu 10.024
_exptl_absorpt_correction_T_max 0.3672
_exptl_absorpt_correction_T_min 0.2391
_exptl_absorpt_correction_type multi-scan
_exptl_absorpt_process_details 'DENZO-SMN (Otwinowski & Minor, 1997)'
_exptl_crystal_colour colourless
_exptl_crystal_density_diffrn 2.181
_exptl_crystal_density_method 'not measured'
_exptl_crystal_description block
_exptl_crystal_F_000 1808
_exptl_crystal_size_max 0.20
_exptl_crystal_size_mid 0.18
_exptl_crystal_size_min 0.13
_refine_diff_density_max 2.407
_refine_diff_density_min -3.815
_refine_diff_density_rms 0.331
_refine_ls_extinction_method none
_refine_ls_goodness_of_fit_ref 1.079
_refine_ls_hydrogen_treatment constr
_refine_ls_matrix_type full
_refine_ls_number_parameters 165
_refine_ls_number_reflns 2585
_refine_ls_number_restraints 124
_refine_ls_restrained_S_all 1.056
_refine_ls_R_factor_all 0.0994
_refine_ls_R_factor_gt 0.0631
_refine_ls_shift/su_max 0.000
_refine_ls_shift/su_mean 0.000
_refine_ls_structure_factor_coef Fsqd
_refine_ls_weighting_details 'calc w=1/[\s^2^(Fo^2^)+(0.1121P)^2^+10.0200P] where P=(Fo^2^+2Fc^2^)/3'
_refine_ls_weighting_scheme calc
_refine_ls_wR_factor_gt 0.1583
_refine_ls_wR_factor_ref 0.1823
_reflns_number_gt 1775
_reflns_number_total 2585
_reflns_threshold_expression I>2\s(I)
_cod_data_source_file om3000136_si_001.cif
_cod_data_source_block complex_11
_cod_depositor_comments
;
The following automatic conversions were performed:

'_symmetry_cell_setting' value 'Orthorhombic' changed to
'orthorhombic' according to
/home/saulius/struct/CIF-dictionaries/cif_core.dic dictionary named
'cif_core.dic' version 2.4.1 from 2010-06-29.

Automatic conversion script
Id: cif_fix_values 1715 2011-07-08 13:25:40Z adriana 
;
_cod_original_cell_volume 2925.2(10)
_cod_database_code 4078220

loop_
_symmetry_equiv_pos_as_xyz
'x, y, z'
'-x+1/2, -y, z+1/2'
'-x, y+1/2, -z+1/2'
'x+1/2, -y+1/2, -z'
'-x, -y, -z'
'x-1/2, y, -z-1/2'
'x, -y-1/2, z-1/2'
'-x-1/2, y-1/2, z'

loop_
_atom_site_label
_atom_site_type_symbol
_atom_site_fract_x
_atom_site_fract_y
_atom_site_fract_z
_atom_site_U_iso_or_equiv
_atom_site_adp_type
_atom_site_occupancy
_atom_site_symmetry_multiplicity
_atom_site_calc_flag
_atom_site_refinement_flags
Pt Pt 0.07072(4) 0.18289(4) 0.29304(3) 0.0276(3) Uani 1 1 d U
Cl1 Cl 0.0576(3) 0.0384(3) 0.2225(2) 0.0351(9) Uani 1 1 d U
Cl2 Cl 0.1432(3) 0.1100(3) 0.4121(2) 0.0330(8) Uani 1 1 d U
N11 N 0.0899(9) 0.3098(8) 0.3551(7) 0.032(2) Uani 1 1 d U
C12 C 0.0663(10) 0.3224(10) 0.4410(9) 0.033(3) Uani 1 1 d U
H12A H 0.0311 0.2732 0.4698 0.040 Uiso 1 1 calc R
C13 C 0.0896(11) 0.4005(11) 0.4885(9) 0.040(3) Uani 1 1 d U
H13A H 0.0685 0.4070 0.5482 0.048 Uiso 1 1 calc R
C14 C 0.1450(11) 0.4713(11) 0.4490(8) 0.039(3) Uani 1 1 d U
H14A H 0.1647 0.5257 0.4820 0.047 Uiso 1 1 calc R
C15 C 0.1711(10) 0.4614(11) 0.3608(8) 0.034(3) Uani 1 1 d U
H15A H 0.2093 0.5090 0.3327 0.041 Uiso 1 1 calc R
C16 C 0.1409(10) 0.3810(11) 0.3133(8) 0.032(3) Uani 1 1 d U
Si17 Si 0.1574(3) 0.3724(3) 0.1893(2) 0.0292(9) Uani 1 1 d U
C18 C 0.1781(11) 0.4931(10) 0.1454(8) 0.036(3) Uani 1 1 d U
H18A H 0.2360 0.5203 0.1729 0.054 Uiso 1 1 calc R
H18B H 0.1223 0.5335 0.1589 0.054 Uiso 1 1 calc R
H18C H 0.1871 0.4898 0.0810 0.054 Uiso 1 1 calc R
C19 C 0.2508(11) 0.2872(11) 0.1535(9) 0.040(3) Uani 1 1 d U
H19A H 0.2513 0.2833 0.0886 0.060 Uiso 1 1 calc R
H19B H 0.2368 0.2241 0.1784 0.060 Uiso 1 1 calc R
H19C H 0.3141 0.3088 0.1745 0.060 Uiso 1 1 calc R
C20 C 0.0338(10) 0.3283(10) 0.1530(8) 0.026(3) Uani 1 1 d U
C21 C -0.0208(10) 0.3760(10) 0.0918(9) 0.033(3) Uani 1 1 d U
H21A H 0.0034 0.4330 0.0657 0.039 Uiso 1 1 calc R
C22 C -0.1127(10) 0.3418(12) 0.0669(8) 0.035(3) Uani 1 1 d U
H22A H -0.1511 0.3746 0.0245 0.042 Uiso 1 1 calc R
C23 C -0.1449(10) 0.2576(11) 0.1070(9) 0.036(3) Uani 1 1 d U
H23A H -0.2053 0.2300 0.0915 0.044 Uiso 1 1 calc R
C24 C -0.0865(10) 0.2162(11) 0.1692(10) 0.035(3) Uani 1 1 d U
H24A H -0.1102 0.1610 0.1987 0.042 Uiso 1 1 calc R
N25 N 0.0008(9) 0.2472(9) 0.1917(6) 0.031(2) Uani 1 1 d U

loop_
_atom_site_aniso_label
_atom_site_aniso_U_11
_atom_site_aniso_U_22
_atom_site_aniso_U_33
_atom_site_aniso_U_23
_atom_site_aniso_U_13
_atom_site_aniso_U_12
Pt 0.0314(4) 0.0387(4) 0.0125(3) 0.0018(2) 0.0009(2) -0.0016(3)
Cl1 0.043(2) 0.044(2) 0.0184(16) -0.0020(15) 0.0001(14) -0.0034(17)
Cl2 0.039(2) 0.044(2) 0.0166(15) 0.0072(15) -0.0025(14) 0.0007(17)
N11 0.035(7) 0.044(5) 0.017(5) -0.002(4) 0.009(4) 0.003(5)
C12 0.040(9) 0.044(8) 0.017(6) 0.001(5) 0.002(5) 0.002(6)
C13 0.055(9) 0.055(9) 0.010(6) -0.006(5) 0.000(6) 0.003(7)
C14 0.051(9) 0.048(8) 0.018(6) -0.007(6) -0.012(6) 0.001(7)
C15 0.039(8) 0.055(8) 0.008(5) 0.000(5) -0.012(5) -0.004(6)
C16 0.031(7) 0.053(7) 0.012(5) 0.000(4) -0.005(5) -0.003(6)
Si17 0.036(2) 0.041(2) 0.0115(16) 0.0033(16) 0.0007(16) -0.0028(19)
C18 0.044(9) 0.042(6) 0.022(7) -0.003(6) 0.007(6) -0.020(6)
C19 0.037(7) 0.061(9) 0.022(7) 0.009(7) 0.007(6) 0.009(7)
C20 0.031(5) 0.043(7) 0.004(5) -0.005(4) 0.004(4) -0.006(5)
C21 0.040(7) 0.029(7) 0.031(7) 0.000(5) 0.005(5) 0.000(6)
C22 0.030(7) 0.066(9) 0.010(6) -0.001(6) 0.002(5) 0.013(6)
C23 0.031(7) 0.047(8) 0.031(8) -0.004(6) -0.004(6) 0.002(6)
C24 0.033(7) 0.043(8) 0.030(7) 0.000(6) 0.000(5) -0.006(6)
N25 0.037(6) 0.041(6) 0.016(5) -0.003(4) -0.006(4) -0.003(5)

loop_
_atom_type_symbol
_atom_type_description
_atom_type_scat_dispersion_real
_atom_type_scat_dispersion_imag
_atom_type_scat_source
C C 0.0033 0.0016 'International Tables Vol C Tables 4.2.6.8 and 6.1.1.4'
H H 0.0000 0.0000 'International Tables Vol C Tables 4.2.6.8 and 6.1.1.4'
N N 0.0061 0.0033 'International Tables Vol C Tables 4.2.6.8 and 6.1.1.4'
Si Si 0.0817 0.0704 'International Tables Vol C Tables 4.2.6.8 and 6.1.1.4'
Cl Cl 0.1484 0.1585 'International Tables Vol C Tables 4.2.6.8 and 6.1.1.4'
Pt Pt -1.7033 8.3905 'International Tables Vol C Tables 4.2.6.8 and 6.1.1.4'

loop_
_geom_angle_atom_site_label_1
_geom_angle_atom_site_label_2
_geom_angle_atom_site_label_3
_geom_angle
N25 Pt N11 91.2(5)
N25 Pt Cl1 90.3(3)
N11 Pt Cl1 177.0(3)
N25 Pt Cl2 177.2(3)
N11 Pt Cl2 88.4(3)
Cl1 Pt Cl2 90.29(13)
C12 N11 C16 118.0(12)
C12 N11 Pt 121.8(10)
C16 N11 Pt 119.5(9)
C13 C12 N11 124.1(14)
C13 C12 H12A 118.0
N11 C12 H12A 118.0
C12 C13 C14 119.0(13)
C12 C13 H13A 120.5
C14 C13 H13A 120.5
C15 C14 C13 119.0(14)
C15 C14 H14A 120.5
C13 C14 H14A 120.5
C14 C15 C16 119.6(14)
C14 C15 H15A 120.2
C16 C15 H15A 120.2
N11 C16 C15 120.2(11)
N11 C16 Si17 118.0(10)
C15 C16 Si17 121.5(11)
C18 Si17 C19 112.4(7)
C18 Si17 C16 108.5(7)
C19 Si17 C16 114.6(7)
C18 Si17 C20 109.6(7)
C19 Si17 C20 109.8(7)
C16 Si17 C20 101.4(6)
Si17 C18 H18A 109.5
Si17 C18 H18B 109.5
H18A C18 H18B 109.5
Si17 C18 H18C 109.5
H18A C18 H18C 109.5
H18B C18 H18C 109.5
Si17 C19 H19A 109.5
Si17 C19 H19B 109.5
H19A C19 H19B 109.5
Si17 C19 H19C 109.5
H19A C19 H19C 109.5
H19B C19 H19C 109.5
N25 C20 C21 120.8(13)
N25 C20 Si17 116.9(10)
C21 C20 Si17 122.3(11)
C20 C21 C22 120.8(13)
C20 C21 H21A 119.6
C22 C21 H21A 119.6
C23 C22 C21 117.4(13)
C23 C22 H22A 121.3
C21 C22 H22A 121.3
C24 C23 C22 117.7(14)
C24 C23 H23A 121.1
C22 C23 H23A 121.1
N25 C24 C23 125.0(15)
N25 C24 H24A 117.5
C23 C24 H24A 117.5
C24 N25 C20 118.2(12)
C24 N25 Pt 118.9(10)
C20 N25 Pt 122.4(9)

loop_
_geom_bond_atom_site_label_1
_geom_bond_atom_site_label_2
_geom_bond_distance
Pt N25 2.022(11)
Pt N11 2.026(11)
Pt Cl1 2.294(4)
Pt Cl2 2.296(3)
N11 C12 1.347(17)
N11 C16 1.376(18)
C12 C13 1.35(2)
C12 H12A 0.9500
C13 C14 1.39(2)
C13 H13A 0.9500
C14 C15 1.386(17)
C14 H14A 0.9500
C15 C16 1.399(19)
C15 H15A 0.9500
C16 Si17 1.886(13)
Si17 C18 1.838(14)
Si17 C19 1.842(15)
Si17 C20 1.901(15)
C18 H18A 0.9800
C18 H18B 0.9800
C18 H18C 0.9800
C19 H19A 0.9800
C19 H19B 0.9800
C19 H19C 0.9800
C20 N25 1.356(17)
C20 C21 1.368(19)
C21 C22 1.411(19)
C21 H21A 0.9500
C22 C23 1.40(2)
C22 H22A 0.9500
C23 C24 1.368(19)
C23 H23A 0.9500
C24 N25 1.330(17)
C24 H24A 0.9500

loop_
_geom_torsion_atom_site_label_1
_geom_torsion_atom_site_label_2
_geom_torsion_atom_site_label_3
_geom_torsion_atom_site_label_4
_geom_torsion
N25 Pt N11 C12 129.6(11)
Cl1 Pt N11 C12 -111(6)
Cl2 Pt N11 C12 -47.6(11)
N25 Pt N11 C16 -60.1(11)
Cl1 Pt N11 C16 59(7)
Cl2 Pt N11 C16 122.7(10)
C16 N11 C12 C13 0(2)
Pt N11 C12 C13 170.4(12)
N11 C12 C13 C14 -3(2)
C12 C13 C14 C15 3(2)
C13 C14 C15 C16 0(2)
C12 N11 C16 C15 3(2)
Pt N11 C16 C15 -167.5(10)
C12 N11 C16 Si17 -170.8(10)
Pt N11 C16 Si17 18.5(15)
C14 C15 C16 N11 -3(2)
C14 C15 C16 Si17 170.4(11)
N11 C16 Si17 C18 155.8(11)
C15 C16 Si17 C18 -18.2(14)
N11 C16 Si17 C19 -77.7(13)
C15 C16 Si17 C19 108.3(13)
N11 C16 Si17 C20 40.4(12)
C15 C16 Si17 C20 -133.5(12)
C18 Si17 C20 N25 -169.5(9)
C19 Si17 C20 N25 66.6(11)
C16 Si17 C20 N25 -54.9(11)
C18 Si17 C20 C21 9.6(13)
C19 Si17 C20 C21 -114.3(12)
C16 Si17 C20 C21 124.1(12)
N25 C20 C21 C22 0(2)
Si17 C20 C21 C22 -179.4(10)
C20 C21 C22 C23 0(2)
C21 C22 C23 C24 2(2)
C22 C23 C24 N25 -3(2)
C23 C24 N25 C20 3(2)
C23 C24 N25 Pt 174.6(12)
C21 C20 N25 C24 -0.8(19)
Si17 C20 N25 C24 178.2(10)
C21 C20 N25 Pt -172.3(10)
Si17 C20 N25 Pt 6.8(14)
N11 Pt N25 C24 -125.9(11)
Cl1 Pt N25 C24 56.7(11)
Cl2 Pt N25 C24 -45(8)
N11 Pt N25 C20 45.5(11)
Cl1 Pt N25 C20 -131.9(10)
Cl2 Pt N25 C20 127(7)
